data_7103355
loop_
_publ_author_name
'Doshi, Ami'
'Venkatasubbaiah, Krishnan'
'Rheingold, Arnold L'
'J\"akle, Frieder'

_publ_section_title
;
 Binary stacks of [CuC6F5]4 with arenes.
;
_journal_issue 36
_journal_name_full 'Chemical communications (Cambridge, England)'
_journal_page_first 4264
_journal_page_last 4266
_journal_paper_doi 10.1039/b807128d
_journal_year 2008
_chemical_formula_moiety 'C32 H6 Cu4 F20 S2'
_chemical_formula_sum 'C32 H6 Cu4 F20 S2'
_chemical_formula_weight 1088.65
_chemical_name_systematic
;
?
;
_space_group_IT_number 2
_symmetry_cell_setting triclinic
_symmetry_space_group_name_Hall '-P 1'
_symmetry_space_group_name_H-M 'P -1'
_atom_sites_solution_hydrogens geom
_atom_sites_solution_primary direct
_atom_sites_solution_secondary difmap
_audit_creation_method SHELXL-97
_cell_angle_alpha 86.590(3)
_cell_angle_beta 82.263(3)
_cell_angle_gamma 61.462(2)
_cell_formula_units_Z 2
_cell_length_a 11.0271(7)
_cell_length_b 11.5270(7)
_cell_length_c 14.6181(10)
_cell_measurement_reflns_used 5277
_cell_measurement_temperature 100(2)
_cell_measurement_theta_max 67.78
_cell_measurement_theta_min 4.37
_cell_volume 1617.46(18)
_computing_cell_refinement 'APEX 2'
_computing_data_collection 'APEX 2 (Bruker, 2006)'
_computing_data_reduction 'SAINT (Bruker, 2005)'
_computing_molecular_graphics 'SHELXTL (Bruker, 2004)'
_computing_publication_material SHELXTL
_computing_structure_refinement 'SHELXL (Sheldrick, 2004)'
_computing_structure_solution 'SHELXS (Sheldrick, 2004)'
_diffrn_ambient_temperature 100(2)
_diffrn_measured_fraction_theta_full 0.900
_diffrn_measured_fraction_theta_max 0.900
_diffrn_measurement_device_type 'Bruker SMART CCD area-detector'
_diffrn_measurement_method '\f and \w'
_diffrn_radiation_monochromator graphite
_diffrn_radiation_source 'fine-focus sealed tube'
_diffrn_radiation_type CuK\a
_diffrn_radiation_wavelength 1.54178
_diffrn_reflns_av_R_equivalents 0.0186
_diffrn_reflns_av_sigmaI/netI 0.0213
_diffrn_reflns_limit_h_max 13
_diffrn_reflns_limit_h_min -13
_diffrn_reflns_limit_k_max 13
_diffrn_reflns_limit_k_min -13
_diffrn_reflns_limit_l_max 11
_diffrn_reflns_limit_l_min -17
_diffrn_reflns_number 13129
_diffrn_reflns_theta_full 67.78
_diffrn_reflns_theta_max 67.78
_diffrn_reflns_theta_min 4.37
_exptl_absorpt_coefficient_mu 5.522
_exptl_absorpt_correction_T_max 0.5338
_exptl_absorpt_correction_T_min 0.2532
_exptl_absorpt_correction_type numerical
_exptl_absorpt_process_details '(SADABS; Blessing, 1995)'
_exptl_crystal_colour Colorless
_exptl_crystal_density_diffrn 2.235
_exptl_crystal_density_method 'not measured'
_exptl_crystal_description Block
_exptl_crystal_F_000 1052
_exptl_crystal_size_max 0.34
_exptl_crystal_size_mid 0.30
_exptl_crystal_size_min 0.13
_refine_diff_density_max 0.395
_refine_diff_density_min -0.366
_refine_diff_density_rms 0.071
_refine_ls_goodness_of_fit_ref 1.207
_refine_ls_hydrogen_treatment constr
_refine_ls_matrix_type full
_refine_ls_number_parameters 523
_refine_ls_number_reflns 5277
_refine_ls_number_restraints 0
_refine_ls_restrained_S_all 1.207
_refine_ls_R_factor_all 0.0286
_refine_ls_R_factor_gt 0.0283
_refine_ls_shift/su_max 0.002
_refine_ls_shift/su_mean 0.000
_refine_ls_structure_factor_coef Fsqd
_refine_ls_weighting_details 'calc w=1/[\s^2^(Fo^2^)+(0.0248P)^2^+2.2788P] where P=(Fo^2^+2Fc^2^)/3'
_refine_ls_weighting_scheme calc
_refine_ls_wR_factor_gt 0.0717
_refine_ls_wR_factor_ref 0.0719
_reflns_number_gt 5236
_reflns_number_total 5277
_reflns_threshold_expression >2sigma(I)
_cod_data_source_file b807128d.txt
_cod_data_source_block Bithiophene
_cod_depositor_comments
;
The following automatic conversions were performed:
'_symmetry_cell_setting' value 'Triclinic' changed to 'triclinic'
according to '/home/saulius/struct/CIF-dictionaries/cif_core.dic'
dictionary named 'cif_core.dic' version 2.4.1 from
2010-06-29.

'_exptl_absorpt_correction_type' value 'Numerical' changed to
'numerical' according to
'/home/saulius/struct/CIF-dictionaries/cif_core.dic' dictionary named
'cif_core.dic' version 2.4.1 from 2010-06-29.

Automatic conversion script
Id: cif_fix_enum 1527 2010-12-29 10:47:43Z saulius 
;
_cod_original_sg_symbol_H-M P-1
_cod_database_code 7103355

loop_
_symmetry_equiv_pos_as_xyz
'x, y, z'
'-x, -y, -z'

loop_
_atom_site_label
_atom_site_type_symbol
_atom_site_fract_x
_atom_site_fract_y
_atom_site_fract_z
_atom_site_U_iso_or_equiv
_atom_site_adp_type
_atom_site_occupancy
_atom_site_symmetry_multiplicity
_atom_site_calc_flag
_atom_site_refinement_flags
_atom_site_disorder_assembly
_atom_site_disorder_group
C1 C 0.0995(3) 0.3149(2) 0.65167(19) 0.0182(5) Uani 1 1 d . . .
C2 C 0.0531(3) 0.2279(3) 0.69268(19) 0.0198(5) Uani 1 1 d . . .
C3 C 0.0001(3) 0.1671(3) 0.6442(2) 0.0206(6) Uani 1 1 d . . .
C4 C -0.0111(3) 0.1933(3) 0.5520(2) 0.0226(6) Uani 1 1 d . . .
C5 C 0.0333(3) 0.2782(3) 0.50729(19) 0.0213(6) Uani 1 1 d . . .
C6 C 0.0879(3) 0.3356(3) 0.5582(2) 0.0193(5) Uani 1 1 d . . .
C7 C -0.1801(3) 0.6188(2) 0.78877(19) 0.0186(5) Uani 1 1 d . . .
C8 C -0.2884(3) 0.6628(2) 0.73420(19) 0.0192(5) Uani 1 1 d . . .
C9 C -0.4102(3) 0.6567(3) 0.7614(2) 0.0221(6) Uani 1 1 d . . .
C10 C -0.4292(3) 0.6078(3) 0.8466(2) 0.0247(6) Uani 1 1 d . . .
C11 C -0.3266(3) 0.5625(3) 0.9041(2) 0.0238(6) Uani 1 1 d . . .
C12 C -0.2054(3) 0.5696(2) 0.8743(2) 0.0207(6) Uani 1 1 d . . .
C13 C 0.1031(3) 0.7305(2) 0.81665(19) 0.0195(5) Uani 1 1 d . . .
C14 C 0.1608(3) 0.7950(3) 0.75656(19) 0.0195(5) Uani 1 1 d . . .
C15 C 0.2013(3) 0.8812(3) 0.7867(2) 0.0208(6) Uani 1 1 d . . .
C16 C 0.1848(3) 0.9070(3) 0.8790(2) 0.0215(6) Uani 1 1 d . . .
C17 C 0.1269(3) 0.8470(3) 0.94203(19) 0.0205(6) Uani 1 1 d . . .
C18 C 0.0900(3) 0.7597(2) 0.9093(2) 0.0202(5) Uani 1 1 d . . .
C19 C 0.3795(3) 0.3747(2) 0.7574(2) 0.0199(5) Uani 1 1 d . . .
C20 C 0.4276(3) 0.3151(3) 0.8398(2) 0.0209(6) Uani 1 1 d . . .
C21 C 0.5574(3) 0.2837(3) 0.8628(2) 0.0224(6) Uani 1 1 d . . .
C22 C 0.6463(3) 0.3095(3) 0.8002(2) 0.0225(6) Uani 1 1 d . . .
C23 C 0.6050(3) 0.3670(3) 0.7165(2) 0.0224(6) Uani 1 1 d . . .
C24 C 0.4734(3) 0.3997(3) 0.6969(2) 0.0213(6) Uani 1 1 d . . .
C25 C 0.4856(3) 0.1642(3) 0.5280(2) 0.0296(7) Uani 1 1 d . . .
H1 H 0.4270 0.2094 0.4817 0.036 Uiso 1 1 calc R . .
C26 C 0.6201(3) 0.1364(3) 0.5228(2) 0.0298(7) Uani 1 1 d . . .
H2 H 0.6672 0.1593 0.4715 0.036 Uiso 1 1 calc R . .
C27 C 0.6841(3) 0.0690(3) 0.6023(2) 0.0256(6) Uani 1 1 d . . .
H3 H 0.7783 0.0421 0.6092 0.031 Uiso 1 1 calc R . .
C28 C 0.5965(3) 0.0472(3) 0.6672(2) 0.0205(6) Uani 1 1 d . . .
C29 C 0.6194(3) -0.0122(3) 0.7575(2) 0.0207(6) Uani 1 1 d . . .
C30 C 0.5311(3) -0.0373(3) 0.8207(2) 0.0226(6) Uani 1 1 d . . .
H6 H 0.4415 -0.0208 0.8091 0.027 Uiso 1 1 calc R . .
C31 C 0.5861(3) -0.0901(3) 0.9046(2) 0.0268(6) Uani 1 1 d . . .
H7 H 0.5374 -0.1133 0.9547 0.032 Uiso 1 1 calc R . .
C32 C 0.7146(3) -0.1042(3) 0.9066(2) 0.0261(6) Uani 1 1 d . . .
H8 H 0.7661 -0.1372 0.9578 0.031 Uiso 1 1 calc R . .
Cu1 Cu 0.25355(4) 0.32830(4) 0.70056(3) 0.01816(10) Uani 1 1 d . . .
Cu2 Cu 0.00402(4) 0.48523(4) 0.72470(3) 0.01848(10) Uani 1 1 d . . .
Cu3 Cu -0.05536(4) 0.70137(4) 0.78736(3) 0.01794(10) Uani 1 1 d . . .
Cu4 Cu 0.19284(4) 0.53845(4) 0.77861(3) 0.01947(10) Uani 1 1 d . . .
F1 F 0.06049(16) 0.20191(15) 0.78319(11) 0.0232(3) Uani 1 1 d . . .
F2 F -0.04312(17) 0.08352(16) 0.68600(12) 0.0263(4) Uani 1 1 d . . .
F3 F -0.06606(18) 0.13783(17) 0.50464(12) 0.0292(4) Uani 1 1 d . . .
F4 F 0.01988(18) 0.30325(17) 0.41787(11) 0.0278(4) Uani 1 1 d . . .
F5 F 0.13425(16) 0.41527(15) 0.51244(11) 0.0233(3) Uani 1 1 d . . .
F6 F -0.27728(16) 0.71457(15) 0.65032(11) 0.0239(3) Uani 1 1 d . . .
F7 F -0.50892(16) 0.69701(17) 0.70411(13) 0.0296(4) Uani 1 1 d . . .
F8 F -0.54833(17) 0.60366(16) 0.87446(13) 0.0305(4) Uani 1 1 d . . .
F9 F -0.34424(18) 0.51165(16) 0.98645(12) 0.0309(4) Uani 1 1 d . . .
F10 F -0.10849(17) 0.52726(16) 0.93322(12) 0.0279(4) Uani 1 1 d . . .
F11 F 0.17825(17) 0.77442(16) 0.66514(11) 0.0256(3) Uani 1 1 d . . .
F12 F 0.25634(16) 0.94101(15) 0.72565(12) 0.0255(3) Uani 1 1 d . . .
F13 F 0.22253(17) 0.99097(16) 0.90956(12) 0.0282(4) Uani 1 1 d . . .
F14 F 0.10734(17) 0.87521(16) 1.03197(11) 0.0264(4) Uani 1 1 d . . .
F15 F 0.03231(16) 0.70508(16) 0.97325(11) 0.0253(3) Uani 1 1 d . . .
F16 F 0.34475(16) 0.28485(16) 0.90229(12) 0.0257(3) Uani 1 1 d . . .
F17 F 0.59650(17) 0.22923(16) 0.94453(12) 0.0274(4) Uani 1 1 d . . .
F18 F 0.77182(16) 0.28138(16) 0.82071(12) 0.0287(4) Uani 1 1 d . . .
F19 F 0.69349(16) 0.39070(17) 0.65578(12) 0.0286(4) Uani 1 1 d . . .
F20 F 0.43673(17) 0.45762(16) 0.61539(11) 0.0268(4) Uani 1 1 d . . .
S1 S 0.43377(7) 0.10705(6) 0.62962(5) 0.02315(15) Uani 1 1 d . . .
S2 S 0.77313(7) -0.05443(6) 0.80370(5) 0.02164(15) Uani 1 1 d . . .

loop_
_atom_site_aniso_label
_atom_site_aniso_U_11
_atom_site_aniso_U_22
_atom_site_aniso_U_33
_atom_site_aniso_U_23
_atom_site_aniso_U_13
_atom_site_aniso_U_12
C1 0.0123(12) 0.0142(12) 0.0232(15) -0.0034(10) -0.0023(10) -0.0020(10)
C2 0.0154(12) 0.0191(12) 0.0220(16) -0.0023(10) -0.0024(10) -0.0055(10)
C3 0.0160(12) 0.0179(12) 0.0273(16) 0.0002(11) -0.0019(11) -0.0077(10)
C4 0.0191(13) 0.0221(13) 0.0280(17) -0.0045(11) -0.0054(11) -0.0098(11)
C5 0.0195(13) 0.0240(13) 0.0194(15) -0.0023(10) -0.0019(11) -0.0095(11)
C6 0.0149(12) 0.0187(12) 0.0250(16) -0.0007(10) -0.0014(10) -0.0087(10)
C7 0.0154(12) 0.0149(12) 0.0234(15) -0.0035(10) -0.0003(10) -0.0057(10)
C8 0.0167(12) 0.0166(12) 0.0213(15) -0.0034(10) 0.0000(10) -0.0058(10)
C9 0.0163(13) 0.0186(13) 0.0293(17) -0.0048(11) -0.0043(11) -0.0057(11)
C10 0.0177(13) 0.0190(13) 0.0368(18) -0.0071(11) 0.0044(12) -0.0095(11)
C11 0.0289(15) 0.0175(13) 0.0231(16) -0.0024(11) 0.0032(12) -0.0108(11)
C12 0.0193(13) 0.0155(12) 0.0259(16) -0.0029(10) -0.0041(11) -0.0064(10)
C13 0.0150(12) 0.0149(12) 0.0253(16) -0.0019(10) -0.0053(10) -0.0037(10)
C14 0.0162(12) 0.0190(12) 0.0198(15) -0.0024(10) -0.0038(10) -0.0049(10)
C15 0.0145(12) 0.0174(12) 0.0285(17) 0.0019(11) -0.0032(11) -0.0060(10)
C16 0.0157(12) 0.0184(13) 0.0291(17) -0.0044(11) -0.0049(11) -0.0059(10)
C17 0.0174(12) 0.0199(13) 0.0193(15) -0.0028(10) -0.0057(10) -0.0036(10)
C18 0.0147(12) 0.0159(12) 0.0264(16) 0.0039(10) -0.0048(11) -0.0043(10)
C19 0.0140(12) 0.0153(12) 0.0285(16) -0.0028(10) -0.0048(11) -0.0046(10)
C20 0.0196(13) 0.0180(12) 0.0254(16) -0.0036(10) -0.0012(11) -0.0092(11)
C21 0.0216(14) 0.0165(12) 0.0271(17) -0.0017(11) -0.0062(11) -0.0064(11)
C22 0.0141(12) 0.0194(13) 0.0330(17) -0.0056(11) -0.0061(11) -0.0058(10)
C23 0.0176(13) 0.0209(13) 0.0289(17) -0.0043(11) 0.0009(11) -0.0096(11)
C24 0.0208(13) 0.0174(12) 0.0240(16) -0.0021(10) -0.0057(11) -0.0068(11)
C25 0.0345(16) 0.0246(14) 0.0273(17) -0.0004(12) -0.0110(13) -0.0102(13)
C26 0.0335(16) 0.0298(15) 0.0269(18) 0.0012(12) -0.0035(13) -0.0159(13)
C27 0.0211(14) 0.0265(14) 0.0287(17) -0.0002(12) -0.0041(12) -0.0106(12)
C28 0.0163(12) 0.0163(12) 0.0279(16) -0.0025(10) -0.0062(11) -0.0056(10)
C29 0.0162(12) 0.0161(12) 0.0282(16) -0.0038(10) -0.0040(11) -0.0057(10)
C30 0.0194(13) 0.0181(13) 0.0287(17) -0.0055(11) 0.0004(11) -0.0078(11)
C31 0.0315(15) 0.0184(13) 0.0251(17) -0.0036(11) 0.0029(12) -0.0088(12)
C32 0.0313(15) 0.0194(13) 0.0225(16) -0.0034(11) -0.0040(12) -0.0074(12)
Cu1 0.01432(19) 0.01772(19) 0.0222(2) -0.00167(15) -0.00422(15) -0.00675(15)
Cu2 0.01448(19) 0.01685(19) 0.0227(2) -0.00268(15) -0.00241(15) -0.00593(15)
Cu3 0.01479(19) 0.01694(19) 0.0222(2) -0.00139(15) -0.00315(15) -0.00725(15)
Cu4 0.01542(19) 0.01642(19) 0.0253(2) -0.00194(15) -0.00409(15) -0.00595(16)
F1 0.0248(8) 0.0252(8) 0.0214(9) 0.0022(6) -0.0058(6) -0.0127(7)
F2 0.0299(8) 0.0277(8) 0.0286(10) 0.0041(7) -0.0065(7) -0.0192(7)
F3 0.0353(9) 0.0346(9) 0.0287(10) -0.0015(7) -0.0087(7) -0.0240(8)
F4 0.0347(9) 0.0381(9) 0.0192(9) 0.0011(7) -0.0060(7) -0.0235(8)
F5 0.0256(8) 0.0257(8) 0.0233(9) 0.0016(6) -0.0025(6) -0.0162(7)
F6 0.0202(8) 0.0282(8) 0.0214(9) 0.0025(6) -0.0039(6) -0.0098(7)
F7 0.0168(8) 0.0333(9) 0.0380(11) -0.0020(7) -0.0089(7) -0.0098(7)
F8 0.0207(8) 0.0283(9) 0.0439(11) -0.0035(7) 0.0057(7) -0.0147(7)
F9 0.0344(9) 0.0292(9) 0.0288(10) 0.0032(7) 0.0047(7) -0.0172(8)
F10 0.0276(8) 0.0316(9) 0.0252(10) 0.0069(7) -0.0084(7) -0.0140(7)
F11 0.0301(8) 0.0294(8) 0.0197(9) -0.0015(6) -0.0034(7) -0.0159(7)
F12 0.0241(8) 0.0243(8) 0.0305(10) 0.0017(7) -0.0003(7) -0.0142(7)
F13 0.0284(9) 0.0278(8) 0.0353(10) -0.0057(7) -0.0071(7) -0.0174(7)
F14 0.0255(8) 0.0290(8) 0.0216(9) -0.0038(6) -0.0059(7) -0.0093(7)
F15 0.0276(8) 0.0275(8) 0.0226(9) 0.0031(6) -0.0019(7) -0.0152(7)
F16 0.0227(8) 0.0290(8) 0.0278(9) 0.0031(7) -0.0033(7) -0.0145(7)
F17 0.0241(8) 0.0296(8) 0.0273(10) 0.0046(7) -0.0113(7) -0.0102(7)
F18 0.0157(8) 0.0327(9) 0.0375(10) -0.0010(7) -0.0083(7) -0.0099(7)
F19 0.0195(8) 0.0350(9) 0.0317(10) -0.0011(7) 0.0016(7) -0.0143(7)
F20 0.0256(8) 0.0315(9) 0.0240(9) 0.0040(7) -0.0062(7) -0.0137(7)
S1 0.0176(3) 0.0209(3) 0.0291(4) -0.0035(3) -0.0065(3) -0.0064(3)
S2 0.0180(3) 0.0183(3) 0.0276(4) -0.0008(2) -0.0063(3) -0.0068(3)

loop_
_atom_type_symbol
_atom_type_description
_atom_type_scat_dispersion_real
_atom_type_scat_dispersion_imag
_atom_type_scat_source
C C 0.0181 0.0091 'International Tables Vol C Tables 4.2.6.8 and 6.1.1.4'
H H 0.0000 0.0000 'International Tables Vol C Tables 4.2.6.8 and 6.1.1.4'
F F 0.0727 0.0534 'International Tables Vol C Tables 4.2.6.8 and 6.1.1.4'
S S 0.3331 0.5567 'International Tables Vol C Tables 4.2.6.8 and 6.1.1.4'
Cu Cu -1.9646 0.5888 'International Tables Vol C Tables 4.2.6.8 and 6.1.1.4'

loop_
_geom_angle_atom_site_label_1
_geom_angle_atom_site_label_2
_geom_angle_atom_site_label_3
_geom_angle
_geom_angle_site_symmetry_1
_geom_angle_site_symmetry_3
_geom_angle_publ_flag
C6 C1 C2 114.9(2) . . ?
C6 C1 Cu1 117.94(19) . . ?
C2 C1 Cu1 119.8(2) . . ?
C6 C1 Cu2 112.38(18) . . ?
C2 C1 Cu2 108.93(19) . . ?
Cu1 C1 Cu2 75.26(9) . . ?
F1 C2 C3 118.1(2) . . ?
F1 C2 C1 119.0(2) . . ?
C3 C2 C1 122.9(3) . . ?
F2 C3 C4 119.2(2) . . ?
F2 C3 C2 121.2(3) . . ?
C4 C3 C2 119.6(3) . . ?
F3 C4 C3 120.2(2) . . ?
F3 C4 C5 119.4(3) . . ?
C3 C4 C5 120.4(3) . . ?
F4 C5 C6 122.5(2) . . ?
F4 C5 C4 119.3(2) . . ?
C6 C5 C4 118.2(3) . . ?
F5 C6 C1 118.8(2) . . ?
F5 C6 C5 117.1(3) . . ?
C1 C6 C5 124.1(3) . . ?
C12 C7 C8 114.4(2) . . ?
C12 C7 Cu3 114.16(19) . . ?
C8 C7 Cu3 123.4(2) . . ?
C12 C7 Cu2 109.06(18) . . ?
C8 C7 Cu2 113.3(2) . . ?
Cu3 C7 Cu2 75.25(9) . . ?
F6 C8 C9 116.6(2) . . ?
F6 C8 C7 120.1(2) . . ?
C9 C8 C7 123.4(3) . . ?
F7 C9 C10 120.1(2) . . ?
F7 C9 C8 120.4(3) . . ?
C10 C9 C8 119.5(3) . . ?
F8 C10 C9 120.0(3) . . ?
F8 C10 C11 119.8(3) . . ?
C9 C10 C11 120.2(3) . . ?
F9 C11 C10 120.0(3) . . ?
F9 C11 C12 121.3(3) . . ?
C10 C11 C12 118.7(3) . . ?
F10 C12 C11 117.1(3) . . ?
F10 C12 C7 119.1(2) . . ?
C11 C12 C7 123.8(3) . . ?
C18 C13 C14 114.5(2) . . ?
C18 C13 Cu4 118.25(19) . . ?
C14 C13 Cu4 109.06(19) . . ?
C18 C13 Cu3 111.74(19) . . ?
C14 C13 Cu3 122.8(2) . . ?
Cu4 C13 Cu3 74.73(9) . . ?
F11 C14 C15 117.3(2) . . ?
F11 C14 C13 119.8(2) . . ?
C15 C14 C13 122.9(3) . . ?
F12 C15 C16 119.6(2) . . ?
F12 C15 C14 120.5(3) . . ?
C16 C15 C14 119.9(3) . . ?
F13 C16 C15 120.8(3) . . ?
F13 C16 C17 119.3(3) . . ?
C15 C16 C17 119.9(2) . . ?
F14 C17 C18 121.9(3) . . ?
F14 C17 C16 119.7(2) . . ?
C18 C17 C16 118.4(3) . . ?
F15 C18 C17 116.2(3) . . ?
F15 C18 C13 119.4(2) . . ?
C17 C18 C13 124.3(3) . . ?
C20 C19 C24 115.1(2) . . ?
C20 C19 Cu1 118.84(19) . . ?
C24 C19 Cu1 116.7(2) . . ?
C20 C19 Cu4 111.97(19) . . ?
C24 C19 Cu4 111.18(19) . . ?
Cu1 C19 Cu4 76.57(9) . . ?
F16 C20 C21 116.9(2) . . ?
F16 C20 C19 119.4(2) . . ?
C21 C20 C19 123.7(3) . . ?
F17 C21 C22 120.2(2) . . ?
F17 C21 C20 120.9(2) . . ?
C22 C21 C20 118.8(3) . . ?
F18 C22 C21 120.2(3) . . ?
F18 C22 C23 119.7(2) . . ?
C21 C22 C23 120.0(2) . . ?
F19 C23 C24 121.2(3) . . ?
F19 C23 C22 119.3(2) . . ?
C24 C23 C22 119.4(3) . . ?
F20 C24 C23 117.4(2) . . ?
F20 C24 C19 119.7(2) . . ?
C23 C24 C19 122.9(3) . . ?
C26 C25 S1 111.4(2) . . ?
C25 C26 C27 113.0(3) . . ?
C28 C27 C26 113.2(3) . . ?
C27 C28 C29 130.1(2) . . ?
C27 C28 S1 110.4(2) . . ?
C29 C28 S1 119.6(2) . . ?
C30 C29 C28 129.1(3) . . ?
C30 C29 S2 109.8(2) . . ?
C28 C29 S2 121.0(2) . . ?
C29 C30 C31 113.6(3) . . ?
C32 C31 C30 113.4(3) . . ?
C31 C32 S2 111.2(2) . . ?
C19 Cu1 C1 169.36(10) . . ?
C19 Cu1 Cu2 116.75(7) . . ?
C1 Cu1 Cu2 52.67(7) . . ?
C19 Cu1 Cu4 52.16(7) . . ?
C1 Cu1 Cu4 117.21(7) . . ?
Cu2 Cu1 Cu4 64.985(15) . . ?
C19 Cu1 S1 98.87(8) . . ?
C1 Cu1 S1 91.74(7) . . ?
Cu2 Cu1 S1 144.34(2) . . ?
Cu4 Cu1 S1 150.52(2) . . ?
C7 Cu2 C1 143.55(10) . . ?
C7 Cu2 Cu1 159.18(8) . . ?
C1 Cu2 Cu1 52.07(7) . . ?
C7 Cu2 Cu3 52.35(7) . . ?
C1 Cu2 Cu3 162.75(8) . . ?
Cu1 Cu2 Cu3 115.257(19) . . ?
C7 Cu2 Cu4 105.81(8) . . ?
C1 Cu2 Cu4 109.80(7) . . ?
Cu1 Cu2 Cu4 58.116(15) . . ?
Cu3 Cu2 Cu4 57.416(14) . . ?
C7 Cu3 C13 159.61(11) . . ?
C7 Cu3 Cu2 52.39(7) . . ?
C13 Cu3 Cu2 117.70(7) . . ?
C7 Cu3 Cu4 113.28(7) . . ?
C13 Cu3 Cu4 52.47(7) . . ?
Cu2 Cu3 Cu4 65.395(15) . . ?
C7 Cu3 S2 102.70(7) . 1_465 ?
C13 Cu3 S2 92.09(7) . 1_465 ?
Cu2 Cu3 S2 147.90(2) . 1_465 ?
Cu4 Cu3 S2 143.92(2) . 1_465 ?
C19 Cu4 C13 142.09(11) . . ?
C19 Cu4 Cu3 165.02(8) . . ?
C13 Cu4 Cu3 52.80(7) . . ?
C19 Cu4 Cu1 51.27(7) . . ?
C13 Cu4 Cu1 163.79(8) . . ?
Cu3 Cu4 Cu1 113.820(19) . . ?
C19 Cu4 Cu2 107.83(8) . . ?
C13 Cu4 Cu2 109.84(7) . . ?
Cu3 Cu4 Cu2 57.189(15) . . ?
Cu1 Cu4 Cu2 56.898(14) . . ?
C25 S1 C28 91.95(14) . . ?
C25 S1 Cu1 98.31(10) . . ?
C28 S1 Cu1 113.61(9) . . ?
C32 S2 C29 91.98(14) . . ?
C32 S2 Cu3 82.87(9) . 1_645 ?
C29 S2 Cu3 112.69(9) . 1_645 ?

loop_
_geom_bond_atom_site_label_1
_geom_bond_atom_site_label_2
_geom_bond_distance
_geom_bond_site_symmetry_2
_geom_bond_publ_flag
C1 C6 1.385(4) . ?
C1 C2 1.401(4) . ?
C1 Cu1 2.002(3) . ?
C1 Cu2 2.018(3) . ?
C2 F1 1.344(3) . ?
C2 C3 1.378(4) . ?
C3 F2 1.349(3) . ?
C3 C4 1.373(4) . ?
C4 F3 1.338(3) . ?
C4 C5 1.385(4) . ?
C5 F4 1.334(3) . ?
C5 C6 1.385(4) . ?
C6 F5 1.354(3) . ?
C7 C12 1.392(4) . ?
C7 C8 1.395(4) . ?
C7 Cu3 2.010(3) . ?
C7 Cu2 2.011(3) . ?
C8 F6 1.348(3) . ?
C8 C9 1.383(4) . ?
C9 F7 1.349(3) . ?
C9 C10 1.368(4) . ?
C10 F8 1.344(3) . ?
C10 C11 1.378(4) . ?
C11 F9 1.339(3) . ?
C11 C12 1.387(4) . ?
C12 F10 1.349(3) . ?
C13 C18 1.386(4) . ?
C13 C14 1.398(4) . ?
C13 Cu4 2.023(3) . ?
C13 Cu3 2.032(3) . ?
C14 F11 1.343(3) . ?
C14 C15 1.382(4) . ?
C15 F12 1.349(3) . ?
C15 C16 1.369(4) . ?
C16 F13 1.340(3) . ?
C16 C17 1.387(4) . ?
C17 F14 1.337(3) . ?
C17 C18 1.382(4) . ?
C18 F15 1.352(3) . ?
C19 C20 1.389(4) . ?
C19 C24 1.394(4) . ?
C19 Cu1 1.996(3) . ?
C19 Cu4 2.020(3) . ?
C20 F16 1.353(3) . ?
C20 C21 1.383(4) . ?
C21 F17 1.341(3) . ?
C21 C22 1.376(4) . ?
C22 F18 1.334(3) . ?
C22 C23 1.382(4) . ?
C23 F19 1.344(3) . ?
C23 C24 1.380(4) . ?
C24 F20 1.345(3) . ?
C25 C26 1.351(5) . ?
C25 S1 1.726(3) . ?
C26 C27 1.429(4) . ?
C27 C28 1.361(4) . ?
C28 C29 1.447(4) . ?
C28 S1 1.742(3) . ?
C29 C30 1.371(4) . ?
C29 S2 1.745(3) . ?
C30 C31 1.416(4) . ?
C31 C32 1.351(4) . ?
C32 S2 1.732(3) . ?
Cu1 Cu2 2.4549(5) . ?
Cu1 Cu4 2.4884(5) . ?
Cu1 S1 2.5389(8) . ?
Cu2 Cu3 2.4549(5) . ?
Cu2 Cu4 2.6556(5) . ?
Cu3 Cu4 2.4611(5) . ?
Cu3 S2 2.5356(7) 1_465 ?
S2 Cu3 2.5356(7) 1_645 ?

loop_
_geom_torsion_atom_site_label_1
_geom_torsion_atom_site_label_2
_geom_torsion_atom_site_label_3
_geom_torsion_atom_site_label_4
_geom_torsion
_geom_torsion_site_symmetry_1
_geom_torsion_site_symmetry_2
_geom_torsion_site_symmetry_3
_geom_torsion_site_symmetry_4
_geom_torsion_publ_flag
C6 C1 C2 F1 180.0(2) . . . . ?
Cu1 C1 C2 F1 30.5(3) . . . . ?
Cu2 C1 C2 F1 -53.0(3) . . . . ?
C6 C1 C2 C3 0.1(4) . . . . ?
Cu1 C1 C2 C3 -149.4(2) . . . . ?
Cu2 C1 C2 C3 127.1(2) . . . . ?
F1 C2 C3 F2 -0.1(4) . . . . ?
C1 C2 C3 F2 179.7(2) . . . . ?
F1 C2 C3 C4 178.9(2) . . . . ?
C1 C2 C3 C4 -1.2(4) . . . . ?
F2 C3 C4 F3 0.9(4) . . . . ?
C2 C3 C4 F3 -178.1(2) . . . . ?
F2 C3 C4 C5 -179.6(2) . . . . ?
C2 C3 C4 C5 1.4(4) . . . . ?
F3 C4 C5 F4 0.3(4) . . . . ?
C3 C4 C5 F4 -179.3(2) . . . . ?
F3 C4 C5 C6 179.1(2) . . . . ?
C3 C4 C5 C6 -0.4(4) . . . . ?
C2 C1 C6 F5 -178.0(2) . . . . ?
Cu1 C1 C6 F5 -28.0(3) . . . . ?
Cu2 C1 C6 F5 56.7(3) . . . . ?
C2 C1 C6 C5 1.0(4) . . . . ?
Cu1 C1 C6 C5 151.0(2) . . . . ?
Cu2 C1 C6 C5 -124.3(2) . . . . ?
F4 C5 C6 F5 -3.0(4) . . . . ?
C4 C5 C6 F5 178.2(2) . . . . ?
F4 C5 C6 C1 178.0(2) . . . . ?
C4 C5 C6 C1 -0.8(4) . . . . ?
C12 C7 C8 F6 179.0(2) . . . . ?
Cu3 C7 C8 F6 32.1(3) . . . . ?
Cu2 C7 C8 F6 -55.1(3) . . . . ?
C12 C7 C8 C9 -0.9(4) . . . . ?
Cu3 C7 C8 C9 -147.8(2) . . . . ?
Cu2 C7 C8 C9 125.0(2) . . . . ?
F6 C8 C9 F7 2.2(4) . . . . ?
C7 C8 C9 F7 -177.8(2) . . . . ?
F6 C8 C9 C10 -178.6(2) . . . . ?
C7 C8 C9 C10 1.3(4) . . . . ?
F7 C9 C10 F8 -2.1(4) . . . . ?
C8 C9 C10 F8 178.8(2) . . . . ?
F7 C9 C10 C11 177.8(2) . . . . ?
C8 C9 C10 C11 -1.3(4) . . . . ?
F8 C10 C11 F9 1.6(4) . . . . ?
C9 C10 C11 F9 -178.3(2) . . . . ?
F8 C10 C11 C12 -179.1(2) . . . . ?
C9 C10 C11 C12 1.0(4) . . . . ?
F9 C11 C12 F10 -2.3(4) . . . . ?
C10 C11 C12 F10 178.5(2) . . . . ?
F9 C11 C12 C7 178.6(2) . . . . ?
C10 C11 C12 C7 -0.7(4) . . . . ?
C8 C7 C12 F10 -178.5(2) . . . . ?
Cu3 C7 C12 F10 -28.5(3) . . . . ?
Cu2 C7 C12 F10 53.4(3) . . . . ?
C8 C7 C12 C11 0.6(4) . . . . ?
Cu3 C7 C12 C11 150.6(2) . . . . ?
Cu2 C7 C12 C11 -127.5(2) . . . . ?
C18 C13 C14 F11 -179.9(2) . . . . ?
Cu4 C13 C14 F11 45.1(3) . . . . ?
Cu3 C13 C14 F11 -38.7(3) . . . . ?
C18 C13 C14 C15 -0.1(4) . . . . ?
Cu4 C13 C14 C15 -135.2(2) . . . . ?
Cu3 C13 C14 C15 141.0(2) . . . . ?
F11 C14 C15 F12 -0.2(4) . . . . ?
C13 C14 C15 F12 -179.9(2) . . . . ?
F11 C14 C15 C16 179.4(2) . . . . ?
C13 C14 C15 C16 -0.4(4) . . . . ?
F12 C15 C16 F13 0.0(4) . . . . ?
C14 C15 C16 F13 -179.6(2) . . . . ?
F12 C15 C16 C17 179.3(2) . . . . ?
C14 C15 C16 C17 -0.3(4) . . . . ?
F13 C16 C17 F14 1.1(4) . . . . ?
C15 C16 C17 F14 -178.2(2) . . . . ?
F13 C16 C17 C18 -179.3(2) . . . . ?
C15 C16 C17 C18 1.4(4) . . . . ?
F14 C17 C18 F15 0.4(4) . . . . ?
C16 C17 C18 F15 -179.2(2) . . . . ?
F14 C17 C18 C13 177.5(2) . . . . ?
C16 C17 C18 C13 -2.0(4) . . . . ?
C14 C13 C18 F15 178.4(2) . . . . ?
Cu4 C13 C18 F15 -50.8(3) . . . . ?
Cu3 C13 C18 F15 33.0(3) . . . . ?
C14 C13 C18 C17 1.3(4) . . . . ?
Cu4 C13 C18 C17 132.1(2) . . . . ?
Cu3 C13 C18 C17 -144.1(2) . . . . ?
C24 C19 C20 F16 -178.9(2) . . . . ?
Cu1 C19 C20 F16 -33.4(3) . . . . ?
Cu4 C19 C20 F16 52.9(3) . . . . ?
C24 C19 C20 C21 1.1(4) . . . . ?
Cu1 C19 C20 C21 146.5(2) . . . . ?
Cu4 C19 C20 C21 -127.2(2) . . . . ?
F16 C20 C21 F17 -1.8(4) . . . . ?
C19 C20 C21 F17 178.3(2) . . . . ?
F16 C20 C21 C22 178.3(2) . . . . ?
C19 C20 C21 C22 -1.6(4) . . . . ?
F17 C21 C22 F18 -0.5(4) . . . . ?
C20 C21 C22 F18 179.4(2) . . . . ?
F17 C21 C22 C23 -179.3(2) . . . . ?
C20 C21 C22 C23 0.6(4) . . . . ?
F18 C22 C23 F19 1.7(4) . . . . ?
C21 C22 C23 F19 -179.5(2) . . . . ?
F18 C22 C23 C24 -178.0(2) . . . . ?
C21 C22 C23 C24 0.9(4) . . . . ?
F19 C23 C24 F20 -0.8(4) . . . . ?
C22 C23 C24 F20 178.8(2) . . . . ?
F19 C23 C24 C19 178.9(2) . . . . ?
C22 C23 C24 C19 -1.5(4) . . . . ?
C20 C19 C24 F20 -179.8(2) . . . . ?
Cu1 C19 C24 F20 34.0(3) . . . . ?
Cu4 C19 C24 F20 -51.2(3) . . . . ?
C20 C19 C24 C23 0.5(4) . . . . ?
Cu1 C19 C24 C23 -145.7(2) . . . . ?
Cu4 C19 C24 C23 129.1(2) . . . . ?
S1 C25 C26 C27 -0.7(3) . . . . ?
C25 C26 C27 C28 -0.3(4) . . . . ?
C26 C27 C28 C29 -177.2(3) . . . . ?
C26 C27 C28 S1 1.2(3) . . . . ?
C27 C28 C29 C30 -177.6(3) . . . . ?
S1 C28 C29 C30 4.2(4) . . . . ?
C27 C28 C29 S2 6.4(4) . . . . ?
S1 C28 C29 S2 -171.88(14) . . . . ?
C28 C29 C30 C31 -176.7(3) . . . . ?
S2 C29 C30 C31 -0.2(3) . . . . ?
C29 C30 C31 C32 0.7(3) . . . . ?
C30 C31 C32 S2 -0.8(3) . . . . ?
C20 C19 Cu1 C1 106.2(6) . . . . ?
C24 C19 Cu1 C1 -109.0(6) . . . . ?
Cu4 C19 Cu1 C1 -1.8(7) . . . . ?
C20 C19 Cu1 Cu2 100.4(2) . . . . ?
C24 C19 Cu1 Cu2 -114.76(18) . . . . ?
Cu4 C19 Cu1 Cu2 -7.57(11) . . . . ?
C20 C19 Cu1 Cu4 107.9(2) . . . . ?
C24 C19 Cu1 Cu4 -107.2(2) . . . . ?
C20 C19 Cu1 S1 -78.1(2) . . . . ?
C24 C19 Cu1 S1 66.8(2) . . . . ?
Cu4 C19 Cu1 S1 173.97(6) . . . . ?
C6 C1 Cu1 C19 101.3(6) . . . . ?
C2 C1 Cu1 C19 -110.2(6) . . . . ?
Cu2 C1 Cu1 C19 -6.5(7) . . . . ?
C6 C1 Cu1 Cu2 107.8(2) . . . . ?
C2 C1 Cu1 Cu2 -103.6(2) . . . . ?
C6 C1 Cu1 Cu4 99.73(19) . . . . ?
C2 C1 Cu1 Cu4 -111.7(2) . . . . ?
Cu2 C1 Cu1 Cu4 -8.09(10) . . . . ?
C6 C1 Cu1 S1 -74.48(19) . . . . ?
C2 C1 Cu1 S1 74.1(2) . . . . ?
Cu2 C1 Cu1 S1 177.70(6) . . . . ?
C12 C7 Cu2 C1 78.8(3) . . . . ?
C8 C7 Cu2 C1 -49.9(3) . . . . ?
Cu3 C7 Cu2 C1 -170.31(14) . . . . ?
C12 C7 Cu2 Cu1 -51.7(3) . . . . ?
C8 C7 Cu2 Cu1 179.56(13) . . . . ?
Cu3 C7 Cu2 Cu1 59.2(2) . . . . ?
C12 C7 Cu2 Cu3 -110.9(2) . . . . ?
C8 C7 Cu2 Cu3 120.4(2) . . . . ?
C12 C7 Cu2 Cu4 -88.64(18) . . . . ?
C8 C7 Cu2 Cu4 142.67(18) . . . . ?
Cu3 C7 Cu2 Cu4 22.27(8) . . . . ?
C6 C1 Cu2 C7 85.5(3) . . . . ?
C2 C1 Cu2 C7 -43.0(3) . . . . ?
Cu1 C1 Cu2 C7 -159.97(15) . . . . ?
C6 C1 Cu2 Cu1 -114.6(2) . . . . ?
C2 C1 Cu2 Cu1 117.0(2) . . . . ?
C6 C1 Cu2 Cu3 -67.8(3) . . . . ?
C2 C1 Cu2 Cu3 163.71(17) . . . . ?
Cu1 C1 Cu2 Cu3 46.7(3) . . . . ?
C6 C1 Cu2 Cu4 -107.40(18) . . . . ?
C2 C1 Cu2 Cu4 124.13(17) . . . . ?
Cu1 C1 Cu2 Cu4 7.16(9) . . . . ?
C19 Cu1 Cu2 C7 -36.3(2) . . . . ?
C1 Cu1 Cu2 C7 145.1(2) . . . . ?
Cu4 Cu1 Cu2 C7 -42.9(2) . . . . ?
S1 Cu1 Cu2 C7 141.1(2) . . . . ?
C19 Cu1 Cu2 C1 178.65(14) . . . . ?
Cu4 Cu1 Cu2 C1 172.06(10) . . . . ?
S1 Cu1 Cu2 C1 -3.95(11) . . . . ?
C19 Cu1 Cu2 Cu3 12.47(10) . . . . ?
C1 Cu1 Cu2 Cu3 -166.19(10) . . . . ?
Cu4 Cu1 Cu2 Cu3 5.88(2) . . . . ?
S1 Cu1 Cu2 Cu3 -170.13(4) . . . . ?
C19 Cu1 Cu2 Cu4 6.59(9) . . . . ?
C1 Cu1 Cu2 Cu4 -172.06(10) . . . . ?
S1 Cu1 Cu2 Cu4 -176.01(5) . . . . ?
C12 C7 Cu3 C13 37.5(4) . . . . ?
C8 C7 Cu3 C13 -175.6(3) . . . . ?
Cu2 C7 Cu3 C13 -67.1(3) . . . . ?
C12 C7 Cu3 Cu2 104.6(2) . . . . ?
C8 C7 Cu3 Cu2 -108.4(2) . . . . ?
C12 C7 Cu3 Cu4 79.23(19) . . . . ?
C8 C7 Cu3 Cu4 -133.8(2) . . . . ?
Cu2 C7 Cu3 Cu4 -25.36(10) . . . . ?
C12 C7 Cu3 S2 -98.11(18) . . . 1_465 ?
C8 C7 Cu3 S2 48.9(2) . . . 1_465 ?
Cu2 C7 Cu3 S2 157.30(5) . . . 1_465 ?
C18 C13 Cu3 C7 -64.3(4) . . . . ?
C14 C13 Cu3 C7 153.6(3) . . . . ?
Cu4 C13 Cu3 C7 50.5(3) . . . . ?
C18 C13 Cu3 Cu2 -119.83(17) . . . . ?
C14 C13 Cu3 Cu2 98.1(2) . . . . ?
Cu4 C13 Cu3 Cu2 -5.03(11) . . . . ?
C18 C13 Cu3 Cu4 -114.8(2) . . . . ?
C14 C13 Cu3 Cu4 103.1(2) . . . . ?
C18 C13 Cu3 S2 72.60(18) . . . 1_465 ?
C14 C13 Cu3 S2 -69.5(2) . . . 1_465 ?
Cu4 C13 Cu3 S2 -172.61(6) . . . 1_465 ?
C1 Cu2 Cu3 C7 160.3(3) . . . . ?
Cu1 Cu2 Cu3 C7 -160.28(10) . . . . ?
Cu4 Cu2 Cu3 C7 -154.36(10) . . . . ?
C7 Cu2 Cu3 C13 158.75(14) . . . . ?
C1 Cu2 Cu3 C13 -41.0(3) . . . . ?
Cu1 Cu2 Cu3 C13 -1.53(9) . . . . ?
Cu4 Cu2 Cu3 C13 4.39(9) . . . . ?
C7 Cu2 Cu3 Cu4 154.36(10) . . . . ?
C1 Cu2 Cu3 Cu4 -45.3(3) . . . . ?
Cu1 Cu2 Cu3 Cu4 -5.92(2) . . . . ?
C7 Cu2 Cu3 S2 -45.12(11) . . . 1_465 ?
C1 Cu2 Cu3 S2 115.2(3) . . . 1_465 ?
Cu1 Cu2 Cu3 S2 154.60(4) . . . 1_465 ?
Cu4 Cu2 Cu3 S2 160.52(5) . . . 1_465 ?
C20 C19 Cu4 C13 77.2(3) . . . . ?
C24 C19 Cu4 C13 -53.0(3) . . . . ?
Cu1 C19 Cu4 C13 -166.77(14) . . . . ?
C20 C19 Cu4 Cu3 -110.1(3) . . . . ?
C24 C19 Cu4 Cu3 119.6(3) . . . . ?
Cu1 C19 Cu4 Cu3 5.9(4) . . . . ?
C20 C19 Cu4 Cu1 -116.0(2) . . . . ?
C24 C19 Cu4 Cu1 113.8(2) . . . . ?
C20 C19 Cu4 Cu2 -109.45(18) . . . . ?
C24 C19 Cu4 Cu2 120.31(18) . . . . ?
Cu1 C19 Cu4 Cu2 6.56(9) . . . . ?
C18 C13 Cu4 C19 -75.6(3) . . . . ?
C14 C13 Cu4 C19 57.6(3) . . . . ?
Cu3 C13 Cu4 C19 177.62(15) . . . . ?
C18 C13 Cu4 Cu3 106.8(2) . . . . ?
C14 C13 Cu4 Cu3 -120.0(2) . . . . ?
C18 C13 Cu4 Cu1 144.2(2) . . . . ?
C14 C13 Cu4 Cu1 -82.6(3) . . . . ?
Cu3 C13 Cu4 Cu1 37.4(3) . . . . ?
C18 C13 Cu4 Cu2 111.2(2) . . . . ?
C14 C13 Cu4 Cu2 -115.64(17) . . . . ?
Cu3 C13 Cu4 Cu2 4.38(9) . . . . ?
C7 Cu3 Cu4 C19 22.7(3) . . . . ?
C13 Cu3 Cu4 C19 -174.3(3) . . . . ?
Cu2 Cu3 Cu4 C19 0.8(3) . . . . ?
S2 Cu3 Cu4 C19 -161.7(3) 1_465 . . . ?
C7 Cu3 Cu4 C13 -162.99(13) . . . . ?
Cu2 Cu3 Cu4 C13 175.10(10) . . . . ?
S2 Cu3 Cu4 C13 12.61(11) 1_465 . . . ?
C7 Cu3 Cu4 Cu1 27.69(9) . . . . ?
C13 Cu3 Cu4 Cu1 -169.32(10) . . . . ?
Cu2 Cu3 Cu4 Cu1 5.776(19) . . . . ?
S2 Cu3 Cu4 Cu1 -156.72(4) 1_465 . . . ?
C7 Cu3 Cu4 Cu2 21.92(9) . . . . ?
C13 Cu3 Cu4 Cu2 -175.10(10) . . . . ?
S2 Cu3 Cu4 Cu2 -162.49(4) 1_465 . . . ?
C1 Cu1 Cu4 C19 179.64(14) . . . . ?
Cu2 Cu1 Cu4 C19 172.55(11) . . . . ?
S1 Cu1 Cu4 C19 -12.18(12) . . . . ?
C19 Cu1 Cu4 C13 149.8(3) . . . . ?
C1 Cu1 Cu4 C13 -30.6(3) . . . . ?
Cu2 Cu1 Cu4 C13 -37.7(3) . . . . ?
S1 Cu1 Cu4 C13 137.6(3) . . . . ?
C19 Cu1 Cu4 Cu3 -178.34(11) . . . . ?
C1 Cu1 Cu4 Cu3 1.29(9) . . . . ?
Cu2 Cu1 Cu4 Cu3 -5.80(2) . . . . ?
S1 Cu1 Cu4 Cu3 169.48(5) . . . . ?
C19 Cu1 Cu4 Cu2 -172.55(11) . . . . ?
C1 Cu1 Cu4 Cu2 7.09(9) . . . . ?
S1 Cu1 Cu4 Cu2 175.27(5) . . . . ?
C7 Cu2 Cu4 C19 159.34(12) . . . . ?
C1 Cu2 Cu4 C19 -12.75(12) . . . . ?
Cu1 Cu2 Cu4 C19 -6.10(9) . . . . ?
Cu3 Cu2 Cu4 C19 -179.79(9) . . . . ?
C7 Cu2 Cu4 C13 -25.01(12) . . . . ?
C1 Cu2 Cu4 C13 162.89(12) . . . . ?
Cu1 Cu2 Cu4 C13 169.54(9) . . . . ?
Cu3 Cu2 Cu4 C13 -4.15(9) . . . . ?
C7 Cu2 Cu4 Cu3 -20.86(8) . . . . ?
C1 Cu2 Cu4 Cu3 167.04(9) . . . . ?
Cu1 Cu2 Cu4 Cu3 173.69(2) . . . . ?
C7 Cu2 Cu4 Cu1 165.45(8) . . . . ?
C1 Cu2 Cu4 Cu1 -6.65(8) . . . . ?
Cu3 Cu2 Cu4 Cu1 -173.69(2) . . . . ?
C26 C25 S1 C28 1.2(2) . . . . ?
C26 C25 S1 Cu1 115.4(2) . . . . ?
C27 C28 S1 C25 -1.4(2) . . . . ?
C29 C28 S1 C25 177.2(2) . . . . ?
C27 C28 S1 Cu1 -101.3(2) . . . . ?
C29 C28 S1 Cu1 77.3(2) . . . . ?
C19 Cu1 S1 C25 -84.15(13) . . . . ?
C1 Cu1 S1 C25 95.06(13) . . . . ?
Cu2 Cu1 S1 C25 98.20(11) . . . . ?
Cu4 Cu1 S1 C25 -74.44(12) . . . . ?
C19 Cu1 S1 C28 11.67(14) . . . . ?
C1 Cu1 S1 C28 -169.12(13) . . . . ?
Cu2 Cu1 S1 C28 -165.98(11) . . . . ?
Cu4 Cu1 S1 C28 21.38(13) . . . . ?
C31 C32 S2 C29 0.5(2) . . . . ?
C31 C32 S2 Cu3 -112.1(2) . . . 1_645 ?
C30 C29 S2 C32 -0.2(2) . . . . ?
C28 C29 S2 C32 176.6(2) . . . . ?
C30 C29 S2 Cu3 82.95(19) . . . 1_645 ?
C28 C29 S2 Cu3 -100.3(2) . . . 1_645 ?
